data_1570783
loop_
_publ_author_name
'He, Yi'
'Wang, Juanjuan'
'Zhu, Tongtong'
'Zheng, Zhaojing'
'Wei, Hao'

_publ_section_title
;
 Nitrogen atom insertion into arenols to access benzazepines.
;
_journal_issue 7
_journal_name_full 'Chemical science'
_journal_page_first 2612
_journal_page_last 2617
_journal_paper_doi 10.1039/d3sc05367a
_journal_volume 15
_journal_year 2024
_chemical_formula_moiety 'C21 H15 N O3'
_chemical_formula_sum 'C21 H15 N O3'
_chemical_formula_weight 329.34
_chemical_name_systematic 399
_space_group_crystal_system monoclinic
_space_group_IT_number 14
_space_group_name_Hall '-P 2yn'
_space_group_name_H-M_alt 'P 1 21/n 1'
_atom_sites_solution_hydrogens geom
_audit_creation_method SHELXL-2016/6
_audit_update_record
;
2023-05-15 deposited with the CCDC.	2024-01-03 downloaded from the CCDC.
;
_cell_angle_alpha 90
_cell_angle_beta 94.829(2)
_cell_angle_gamma 90
_cell_formula_units_Z 4
_cell_length_a 7.7620(5)
_cell_length_b 12.9308(9)
_cell_length_c 15.9453(10)
_cell_measurement_reflns_used 2171
_cell_measurement_temperature 200(2)
_cell_measurement_theta_max 3.83
_cell_measurement_theta_min 52.70
_cell_volume 1594.73(18)
_computing_structure_refinement 'SHELXL-2016/6 (Sheldrick, 2016)'
_computing_structure_solution 'SHELXT 2018/2 (Sheldrick, 2018)'
_diffrn_ambient_temperature 200(2)
_diffrn_measured_fraction_theta_full 0.999
_diffrn_measured_fraction_theta_max 0.997
_diffrn_measurement_device_type 'Bruker APEX-II CCD'
_diffrn_radiation_type GaK\a
_diffrn_radiation_wavelength 1.34138
_diffrn_reflns_av_R_equivalents 0.1532
_diffrn_reflns_av_unetI/netI 0.1106
_diffrn_reflns_Laue_measured_fraction_full 0.999
_diffrn_reflns_Laue_measured_fraction_max 0.997
_diffrn_reflns_limit_h_max 9
_diffrn_reflns_limit_h_min -9
_diffrn_reflns_limit_k_max 16
_diffrn_reflns_limit_k_min -14
_diffrn_reflns_limit_l_max 19
_diffrn_reflns_limit_l_min -19
_diffrn_reflns_number 15353
_diffrn_reflns_point_group_measured_fraction_full 0.999
_diffrn_reflns_point_group_measured_fraction_max 0.997
_diffrn_reflns_theta_full 53.594
_diffrn_reflns_theta_max 57.132
_diffrn_reflns_theta_min 3.834
_exptl_absorpt_coefficient_mu 0.476
_exptl_absorpt_correction_T_max 0.7512
_exptl_absorpt_correction_T_min 0.6590
_exptl_absorpt_correction_type multi-scan
_exptl_absorpt_process_details
;
 SADABS 2016/2: Krause, L., Herbst-Irmer, R., Sheldrick G.M. & Stalke D.,
 J. Appl. Cryst. 48 (2015) 3-10
;
_exptl_crystal_colour Yellow
_exptl_crystal_density_diffrn 1.372
_exptl_crystal_description Block
_exptl_crystal_F_000 688
_exptl_crystal_size_max 0.180
_exptl_crystal_size_mid 0.130
_exptl_crystal_size_min 0.100
_refine_diff_density_max 0.248
_refine_diff_density_min -0.309
_refine_diff_density_rms 0.071
_refine_ls_extinction_method none
_refine_ls_goodness_of_fit_ref 0.947
_refine_ls_hydrogen_treatment constr
_refine_ls_matrix_type full
_refine_ls_number_parameters 227
_refine_ls_number_reflns 3266
_refine_ls_number_restraints 0
_refine_ls_restrained_S_all 0.947
_refine_ls_R_factor_all 0.1257
_refine_ls_R_factor_gt 0.0477
_refine_ls_shift/su_max 0.000
_refine_ls_shift/su_mean 0.000
_refine_ls_structure_factor_coef Fsqd
_refine_ls_weighting_details 'w=1/[\s^2^(Fo^2^)+(0.0545P)^2^] where P=(Fo^2^+2Fc^2^)/3'
_refine_ls_weighting_scheme calc
_refine_ls_wR_factor_gt 0.0962
_refine_ls_wR_factor_ref 0.1195
_reflns_Friedel_coverage 0.000
_reflns_number_gt 1822
_reflns_number_total 3266
_reflns_threshold_expression 'I > 2\s(I)'
_cod_data_source_file d3sc05367a2.cif
_cod_data_source_block 1_CCDC1
_cod_depositor_comments 'Adding full bibliography for 1570782--1570784.cif.'
_cod_original_sg_symbol_H-M 'P 21/n'
_cod_database_code 1570783
_shelx_shelxl_version_number 2016/6
_shelx_space_group_comment
;
The symmetry employed for this shelxl refinement is uniquely defined
by the following loop, which should always be used as a source of
symmetry information in preference to the above space-group names.
They are only intended as comments.
;
_shelx_estimated_absorpt_t_min 0.919
_shelx_estimated_absorpt_t_max 0.954

loop_
_space_group_symop_operation_xyz
'x, y, z'
'-x+1/2, y+1/2, -z+1/2'
'-x, -y, -z'
'x-1/2, -y-1/2, z-1/2'

loop_
_atom_site_label
_atom_site_type_symbol
_atom_site_fract_x
_atom_site_fract_y
_atom_site_fract_z
_atom_site_U_iso_or_equiv
_atom_site_adp_type
_atom_site_occupancy
_atom_site_site_symmetry_order
_atom_site_calc_flag
_atom_site_refinement_flags_posn
_atom_site_refinement_flags_adp
_atom_site_refinement_flags_occupancy
_atom_site_disorder_assembly
_atom_site_disorder_group
O1 O 0.9439(2) 0.74478(11) 0.50655(9) 0.0392(4) Uani 1 1 d . . . . .
O2 O 0.8269(2) 0.67772(12) 0.32866(9) 0.0432(4) Uani 1 1 d . . . . .
O3 O 0.87014(19) 0.50575(11) 0.33740(9) 0.0338(4) Uani 1 1 d . . . . .
N1 N 0.7385(2) 0.50866(12) 0.48782(10) 0.0266(4) Uani 1 1 d . . . . .
C1 C 0.5547(3) 0.48264(18) 0.87435(14) 0.0392(6) Uani 1 1 d . . . . .
H1 H 0.542599 0.463652 0.931107 0.047 Uiso 1 1 calc R U . . .
C2 C 0.5282(3) 0.58536(17) 0.84858(14) 0.0368(6) Uani 1 1 d . . . . .
H2 H 0.500972 0.636248 0.888343 0.044 Uiso 1 1 calc R U . . .
C3 C 0.5415(3) 0.61300(16) 0.76633(13) 0.0301(5) Uani 1 1 d . . . . .
H3 H 0.520509 0.682759 0.749772 0.036 Uiso 1 1 calc R U . . .
C4 C 0.5857(3) 0.53991(15) 0.70542(12) 0.0250(5) Uani 1 1 d . . . . .
C5 C 0.6133(3) 0.56801(15) 0.61965(12) 0.0235(5) Uani 1 1 d . . . . .
C6 C 0.5502(3) 0.66957(15) 0.58675(12) 0.0248(5) Uani 1 1 d . . . . .
C7 C 0.3888(3) 0.70709(16) 0.60556(13) 0.0298(5) Uani 1 1 d . . . . .
H7 H 0.318632 0.665840 0.638346 0.036 Uiso 1 1 calc R U . . .
C8 C 0.3292(3) 0.80281(16) 0.57752(14) 0.0345(6) Uani 1 1 d . . . . .
H8 H 0.218826 0.826366 0.590872 0.041 Uiso 1 1 calc R U . . .
C9 C 0.4298(3) 0.86451(17) 0.53003(14) 0.0387(6) Uani 1 1 d . . . . .
H9 H 0.389232 0.930720 0.511655 0.046 Uiso 1 1 calc R U . . .
C10 C 0.5887(3) 0.82982(16) 0.50946(14) 0.0348(6) Uani 1 1 d . . . . .
H10 H 0.657581 0.872227 0.476944 0.042 Uiso 1 1 calc R U . . .
C11 C 0.6489(3) 0.73210(15) 0.53639(13) 0.0262(5) Uani 1 1 d . . . . .
C12 C 0.8097(3) 0.69543(16) 0.50409(12) 0.0285(5) Uani 1 1 d . . . . .
C13 C 0.7918(3) 0.59382(16) 0.45821(13) 0.0253(5) Uani 1 1 d . . . . .
C14 C 0.6908(2) 0.49507(15) 0.57038(12) 0.0232(5) Uani 1 1 d . . . . .
C15 C 0.7188(3) 0.39209(15) 0.59943(13) 0.0292(5) Uani 1 1 d . . . . .
H15 H 0.765339 0.342568 0.563543 0.035 Uiso 1 1 calc R U . . .
C16 C 0.6807(3) 0.36337(16) 0.67702(13) 0.0314(5) Uani 1 1 d . . . . .
H16 H 0.695084 0.293273 0.694027 0.038 Uiso 1 1 calc R U . . .
C17 C 0.6193(3) 0.43670(16) 0.73344(13) 0.0276(5) Uani 1 1 d . . . . .
C18 C 0.5977(3) 0.41002(17) 0.81788(14) 0.0357(6) Uani 1 1 d . . . . .
H18 H 0.613494 0.340244 0.835536 0.043 Uiso 1 1 calc R U . . .
C19 C 0.8319(3) 0.59783(17) 0.36782(13) 0.0299(5) Uani 1 1 d . . . . .
C20 C 0.9077(3) 0.50398(18) 0.24930(13) 0.0391(6) Uani 1 1 d . . . . .
H20A H 1.000713 0.553902 0.239628 0.047 Uiso 1 1 calc R U . . .
H20B H 0.803365 0.522779 0.212471 0.047 Uiso 1 1 calc R U . . .
C21 C 0.9639(3) 0.39628(19) 0.23053(15) 0.0487(7) Uani 1 1 d . . . . .
H21A H 1.007626 0.394434 0.174661 0.073 Uiso 1 1 calc R U . . .
H21B H 0.865181 0.349174 0.231687 0.073 Uiso 1 1 calc R U . . .
H21C H 1.055526 0.374712 0.272943 0.073 Uiso 1 1 calc R U . . .

loop_
_atom_site_aniso_label
_atom_site_aniso_U_11
_atom_site_aniso_U_22
_atom_site_aniso_U_33
_atom_site_aniso_U_23
_atom_site_aniso_U_13
_atom_site_aniso_U_12
O1 0.0346(10) 0.0387(9) 0.0455(10) -0.0089(7) 0.0104(8) -0.0119(7)
O2 0.0577(12) 0.0336(10) 0.0393(10) 0.0052(8) 0.0097(8) -0.0017(8)
O3 0.0419(10) 0.0319(9) 0.0291(9) -0.0053(6) 0.0117(7) -0.0012(7)
N1 0.0247(10) 0.0275(10) 0.0278(10) 0.0001(8) 0.0040(8) 0.0012(8)
C1 0.0423(15) 0.0486(16) 0.0270(13) 0.0041(11) 0.0042(11) -0.0006(11)
C2 0.0358(15) 0.0422(15) 0.0330(13) -0.0066(11) 0.0068(10) 0.0000(10)
C3 0.0290(13) 0.0319(13) 0.0298(13) -0.0022(10) 0.0045(9) -0.0009(9)
C4 0.0193(11) 0.0271(12) 0.0287(12) 0.0010(9) 0.0023(9) -0.0020(8)
C5 0.0215(12) 0.0225(12) 0.0265(12) -0.0005(9) 0.0022(9) -0.0021(8)
C6 0.0257(12) 0.0214(11) 0.0269(11) -0.0026(9) 0.0005(9) -0.0025(8)
C7 0.0285(13) 0.0279(13) 0.0332(13) -0.0032(10) 0.0035(10) -0.0008(9)
C8 0.0284(13) 0.0304(13) 0.0444(14) -0.0045(11) 0.0009(11) 0.0059(10)
C9 0.0419(16) 0.0218(13) 0.0515(16) 0.0015(11) -0.0012(12) 0.0066(10)
C10 0.0402(15) 0.0244(13) 0.0393(14) 0.0033(10) 0.0004(11) -0.0029(10)
C11 0.0277(12) 0.0236(12) 0.0269(12) -0.0041(9) -0.0007(9) -0.0016(9)
C12 0.0315(14) 0.0278(12) 0.0263(12) 0.0018(10) 0.0027(9) -0.0040(10)
C13 0.0211(11) 0.0243(12) 0.0307(12) -0.0031(10) 0.0030(9) -0.0017(9)
C14 0.0208(11) 0.0241(12) 0.0248(11) -0.0004(9) 0.0018(9) -0.0019(8)
C15 0.0293(12) 0.0245(12) 0.0335(13) -0.0012(10) 0.0010(10) 0.0035(9)
C16 0.0348(14) 0.0234(12) 0.0360(14) 0.0046(10) 0.0029(10) 0.0020(9)
C17 0.0261(12) 0.0294(12) 0.0271(12) 0.0028(10) 0.0008(9) 0.0001(9)
C18 0.0390(14) 0.0332(13) 0.0347(13) 0.0061(11) 0.0026(10) 0.0025(10)
C19 0.0281(13) 0.0297(14) 0.0320(13) -0.0018(11) 0.0035(10) -0.0026(9)
C20 0.0396(15) 0.0517(16) 0.0273(13) -0.0066(11) 0.0102(11) -0.0090(11)
C21 0.0431(16) 0.0598(17) 0.0444(15) -0.0201(13) 0.0100(12) -0.0010(13)

loop_
_atom_type_symbol
_atom_type_description
_atom_type_scat_dispersion_real
_atom_type_scat_dispersion_imag
_atom_type_scat_source
C C 0.0137 0.0067 'International Tables Vol C Tables 4.2.6.8 and 6.1.1.4'
H H 0.0000 0.0000 'International Tables Vol C Tables 4.2.6.8 and 6.1.1.4'
N N 0.0241 0.0134 'International Tables Vol C Tables 4.2.6.8 and 6.1.1.4'
O O 0.0389 0.0241 'International Tables Vol C Tables 4.2.6.8 and 6.1.1.4'

loop_
_geom_angle_atom_site_label_1
_geom_angle_atom_site_label_2
_geom_angle_atom_site_label_3
_geom_angle
_geom_angle_site_symmetry_1
_geom_angle_site_symmetry_3
_geom_angle_publ_flag
C19 O3 C20 115.76(17) . . ?
C13 N1 C14 124.79(17) . . ?
C18 C1 C2 119.9(2) . . ?
C18 C1 H1 120.1 . . ?
C2 C1 H1 120.1 . . ?
C3 C2 C1 120.5(2) . . ?
C3 C2 H2 119.8 . . ?
C1 C2 H2 119.8 . . ?
C2 C3 C4 121.5(2) . . ?
C2 C3 H3 119.2 . . ?
C4 C3 H3 119.2 . . ?
C3 C4 C17 117.27(19) . . ?
C3 C4 C5 122.89(18) . . ?
C17 C4 C5 119.58(18) . . ?
C14 C5 C4 117.83(17) . . ?
C14 C5 C6 123.00(18) . . ?
C4 C5 C6 119.08(18) . . ?
C7 C6 C11 117.54(18) . . ?
C7 C6 C5 120.41(19) . . ?
C11 C6 C5 122.04(19) . . ?
C8 C7 C6 121.5(2) . . ?
C8 C7 H7 119.3 . . ?
C6 C7 H7 119.3 . . ?
C7 C8 C9 120.2(2) . . ?
C7 C8 H8 119.9 . . ?
C9 C8 H8 119.9 . . ?
C10 C9 C8 120.0(2) . . ?
C10 C9 H9 120.0 . . ?
C8 C9 H9 120.0 . . ?
C9 C10 C11 120.2(2) . . ?
C9 C10 H10 119.9 . . ?
C11 C10 H10 119.9 . . ?
C10 C11 C6 120.5(2) . . ?
C10 C11 C12 117.1(2) . . ?
C6 C11 C12 122.22(18) . . ?
O1 C12 C11 124.66(19) . . ?
O1 C12 C13 121.1(2) . . ?
C11 C12 C13 113.96(17) . . ?
N1 C13 C19 118.91(18) . . ?
N1 C13 C12 126.25(19) . . ?
C19 C13 C12 114.74(18) . . ?
C5 C14 N1 126.99(17) . . ?
C5 C14 C15 120.76(19) . . ?
N1 C14 C15 112.12(17) . . ?
C16 C15 C14 121.2(2) . . ?
C16 C15 H15 119.4 . . ?
C14 C15 H15 119.4 . . ?
C15 C16 C17 120.65(19) . . ?
C15 C16 H16 119.7 . . ?
C17 C16 H16 119.7 . . ?
C18 C17 C16 120.97(19) . . ?
C18 C17 C4 119.6(2) . . ?
C16 C17 C4 119.36(19) . . ?
C1 C18 C17 121.1(2) . . ?
C1 C18 H18 119.4 . . ?
C17 C18 H18 119.4 . . ?
O2 C19 O3 125.2(2) . . ?
O2 C19 C13 121.8(2) . . ?
O3 C19 C13 112.98(18) . . ?
O3 C20 C21 107.00(18) . . ?
O3 C20 H20A 110.3 . . ?
C21 C20 H20A 110.3 . . ?
O3 C20 H20B 110.3 . . ?
C21 C20 H20B 110.3 . . ?
H20A C20 H20B 108.6 . . ?
C20 C21 H21A 109.5 . . ?
C20 C21 H21B 109.5 . . ?
H21A C21 H21B 109.5 . . ?
C20 C21 H21C 109.5 . . ?
H21A C21 H21C 109.5 . . ?
H21B C21 H21C 109.5 . . ?

loop_
_geom_bond_atom_site_label_1
_geom_bond_atom_site_label_2
_geom_bond_distance
_geom_bond_site_symmetry_2
_geom_bond_publ_flag
O1 C12 1.219(2) . ?
O2 C19 1.206(2) . ?
O3 C19 1.329(2) . ?
O3 C20 1.459(2) . ?
N1 C13 1.280(2) . ?
N1 C14 1.408(3) . ?
C1 C18 1.362(3) . ?
C1 C2 1.400(3) . ?
C1 H1 0.9500 . ?
C2 C3 1.372(3) . ?
C2 H2 0.9500 . ?
C3 C4 1.418(3) . ?
C3 H3 0.9500 . ?
C4 C17 1.424(3) . ?
C4 C5 1.448(3) . ?
C5 C14 1.396(3) . ?
C5 C6 1.482(3) . ?
C6 C7 1.399(3) . ?
C6 C11 1.410(3) . ?
C7 C8 1.383(3) . ?
C7 H7 0.9500 . ?
C8 C9 1.385(3) . ?
C8 H8 0.9500 . ?
C9 C10 1.377(3) . ?
C9 H9 0.9500 . ?
C10 C11 1.402(3) . ?
C10 H10 0.9500 . ?
C11 C12 1.468(3) . ?
C12 C13 1.505(3) . ?
C13 C19 1.501(3) . ?
C14 C15 1.421(3) . ?
C15 C16 1.348(3) . ?
C15 H15 0.9500 . ?
C16 C17 1.417(3) . ?
C16 H16 0.9500 . ?
C17 C18 1.413(3) . ?
C18 H18 0.9500 . ?
C20 C21 1.497(3) . ?
C20 H20A 0.9900 . ?
C20 H20B 0.9900 . ?
C21 H21A 0.9800 . ?
C21 H21B 0.9800 . ?
C21 H21C 0.9800 . ?

loop_
_geom_torsion_atom_site_label_1
_geom_torsion_atom_site_label_2
_geom_torsion_atom_site_label_3
_geom_torsion_atom_site_label_4
_geom_torsion
_geom_torsion_site_symmetry_1
_geom_torsion_site_symmetry_2
_geom_torsion_site_symmetry_3
_geom_torsion_site_symmetry_4
_geom_torsion_publ_flag
C18 C1 C2 C3 1.5(3) . . . . ?
C1 C2 C3 C4 -1.4(3) . . . . ?
C2 C3 C4 C17 -1.2(3) . . . . ?
C2 C3 C4 C5 -175.3(2) . . . . ?
C3 C4 C5 C14 166.86(18) . . . . ?
C17 C4 C5 C14 -7.1(3) . . . . ?
C3 C4 C5 C6 -16.4(3) . . . . ?
C17 C4 C5 C6 169.63(17) . . . . ?
C14 C5 C6 C7 135.4(2) . . . . ?
C4 C5 C6 C7 -41.2(3) . . . . ?
C14 C5 C6 C11 -45.0(3) . . . . ?
C4 C5 C6 C11 138.42(19) . . . . ?
C11 C6 C7 C8 -1.4(3) . . . . ?
C5 C6 C7 C8 178.23(18) . . . . ?
C6 C7 C8 C9 -0.4(3) . . . . ?
C7 C8 C9 C10 1.0(3) . . . . ?
C8 C9 C10 C11 0.1(3) . . . . ?
C9 C10 C11 C6 -1.8(3) . . . . ?
C9 C10 C11 C12 173.16(19) . . . . ?
C7 C6 C11 C10 2.5(3) . . . . ?
C5 C6 C11 C10 -177.13(17) . . . . ?
C7 C6 C11 C12 -172.29(17) . . . . ?
C5 C6 C11 C12 8.1(3) . . . . ?
C10 C11 C12 O1 51.3(3) . . . . ?
C6 C11 C12 O1 -133.8(2) . . . . ?
C10 C11 C12 C13 -122.6(2) . . . . ?
C6 C11 C12 C13 52.3(2) . . . . ?
C14 N1 C13 C19 -177.74(18) . . . . ?
C14 N1 C13 C12 -1.6(3) . . . . ?
O1 C12 C13 N1 129.0(2) . . . . ?
C11 C12 C13 N1 -56.9(3) . . . . ?
O1 C12 C13 C19 -54.7(3) . . . . ?
C11 C12 C13 C19 119.4(2) . . . . ?
C4 C5 C14 N1 -175.86(18) . . . . ?
C6 C5 C14 N1 7.5(3) . . . . ?
C4 C5 C14 C15 8.8(3) . . . . ?
C6 C5 C14 C15 -167.85(18) . . . . ?
C13 N1 C14 C5 33.2(3) . . . . ?
C13 N1 C14 C15 -151.09(18) . . . . ?
C5 C14 C15 C16 -3.8(3) . . . . ?
N1 C14 C15 C16 -179.80(19) . . . . ?
C14 C15 C16 C17 -3.2(3) . . . . ?
C15 C16 C17 C18 -172.7(2) . . . . ?
C15 C16 C17 C4 4.7(3) . . . . ?
C3 C4 C17 C18 3.7(3) . . . . ?
C5 C4 C17 C18 178.00(19) . . . . ?
C3 C4 C17 C16 -173.74(19) . . . . ?
C5 C4 C17 C16 0.6(3) . . . . ?
C2 C1 C18 C17 1.1(3) . . . . ?
C16 C17 C18 C1 173.7(2) . . . . ?
C4 C17 C18 C1 -3.7(3) . . . . ?
C20 O3 C19 O2 -0.2(3) . . . . ?
C20 O3 C19 C13 179.04(17) . . . . ?
N1 C13 C19 O2 155.2(2) . . . . ?
C12 C13 C19 O2 -21.4(3) . . . . ?
N1 C13 C19 O3 -24.1(3) . . . . ?
C12 C13 C19 O3 159.34(16) . . . . ?
C19 O3 C20 C21 174.55(17) . . . . ?
